data_4316932
loop_
_publ_author_name
'Prangya Parimita Sahoo'
'T. N. Guru Row'

_publ_contact_author_address
; 
Prof. T. N. Guru Row
Solid State and Structural Chemistry Unit
Indian Institute of Science
Bangalore 560012
India 
;
_publ_contact_author_email ssctng@sscu.iisc.ernet.in
_publ_contact_author_fax '(91) 80 2360 1310'
_publ_contact_author_name
;
Prof. T. N. Guru Row
;
_publ_contact_author_phone '(91) 80 2293 2796'
_publ_section_title
;
 Crystal Chemistry of the Noncentrosymmetric Eulytites: A3Bi(XO4)3 (X = V,
 A = Pb; X = P, A = Ca, Cd, Sr, Pb)
;
_journal_name_full 'Inorganic Chemistry'
_journal_page_first 10013
_journal_page_last 10021
_journal_paper_doi 10.1021/ic101316u
_journal_volume 49
_journal_year 2010
_chemical_formula_sum 'Bi Ca3 O12 P3'
_chemical_formula_weight 614.13
_chemical_name_systematic
; 
 ? 
;
_space_group_IT_number 220
_symmetry_cell_setting cubic
_symmetry_Int_Tables_number 220
_symmetry_space_group_name_Hall 'I -4bd 2c 3'
_symmetry_space_group_name_H-M 'I -4 3 d'
_atom_sites_solution_primary direct
_atom_sites_solution_secondary difmap
_audit_creation_method SHELXL-97
_cell_angle_alpha 90.000
_cell_angle_beta 90.000
_cell_angle_gamma 90.000
_cell_formula_units_Z 4
_cell_length_a 9.984(5)
_cell_length_b 9.984(5)
_cell_length_c 9.984(5)
_cell_measurement_reflns_used 125
_cell_measurement_temperature 292(2)
_cell_measurement_theta_max 25.6
_cell_measurement_theta_min 1.9
_cell_volume 995.2(9)
_computing_structure_refinement 'SHELXL-97 (Sheldrick, 1997)'
_computing_structure_solution 'SHELXS-97 (Sheldrick, 1990)'
_diffrn_ambient_temperature 292(2)
_diffrn_detector_area_resol_mean 16.0839
_diffrn_measured_fraction_theta_full 0.988
_diffrn_measured_fraction_theta_max 0.988
_diffrn_measurement_device_type 'Xcalibur, Eos, Mova'
_diffrn_measurement_method '\w scans'
_diffrn_radiation_monochromator graphite
_diffrn_radiation_source 'Mova (Mo) X-ray Source'
_diffrn_radiation_type MoK\a
_diffrn_radiation_wavelength 0.71073
_diffrn_reflns_av_R_equivalents 0.0362
_diffrn_reflns_av_sigmaI/netI 0.0272
_diffrn_reflns_limit_h_max 10
_diffrn_reflns_limit_h_min -15
_diffrn_reflns_limit_k_max 13
_diffrn_reflns_limit_k_min -14
_diffrn_reflns_limit_l_max 15
_diffrn_reflns_limit_l_min -5
_diffrn_reflns_number 1386
_diffrn_reflns_theta_full 32.35
_diffrn_reflns_theta_max 32.35
_diffrn_reflns_theta_min 5.00
_exptl_absorpt_coefficient_mu 19.811
_exptl_absorpt_correction_T_max 0.9805
_exptl_absorpt_correction_T_min 0.9074
_exptl_absorpt_correction_type analytical
_exptl_absorpt_process_details 'analytical from crystal shape'
_exptl_crystal_colour colorless
_exptl_crystal_density_diffrn 4.099
_exptl_crystal_density_method 'not measured'
_exptl_crystal_description plates
_exptl_crystal_F_000 1136
_exptl_crystal_size_max 0.005
_exptl_crystal_size_mid 0.002
_exptl_crystal_size_min 0.001
_refine_diff_density_max 0.362
_refine_diff_density_min -0.497
_refine_diff_density_rms 0.082
_refine_ls_abs_structure_details 'Flack H D (1983), Acta Cryst. A39, 876-881'
_refine_ls_abs_structure_Flack -0.003(19)
_refine_ls_extinction_expression Fc^*^=kFc[1+0.001xFc^2^\l^3^/sin(2\q)]^-1/4^
_refine_ls_goodness_of_fit_ref 1.096
_refine_ls_matrix_type full
_refine_ls_number_parameters 26
_refine_ls_number_reflns 257
_refine_ls_number_restraints 0
_refine_ls_restrained_S_all 1.096
_refine_ls_R_factor_all 0.0235
_refine_ls_R_factor_gt 0.0180
_refine_ls_shift/su_max 0.000
_refine_ls_shift/su_mean 0.000
_refine_ls_structure_factor_coef Fsqd
_refine_ls_weighting_details 'calc w=1/[\s^2^(Fo^2^)+(0.0065P)^2^+1.8024P] where P=(Fo^2^+2Fc^2^)/3'
_refine_ls_weighting_scheme calc
_refine_ls_wR_factor_gt 0.0315
_refine_ls_wR_factor_ref 0.0320
_reflns_number_gt 231
_reflns_number_total 257
_reflns_threshold_expression >2sigma(I)
_cod_data_source_file ic101316u_si_002_1.cif
_cod_data_source_block Ca3BiP3O12
_cod_depositor_comments
;
The following automatic conversions were performed:

'_symmetry_cell_setting' value 'Cubic' changed to 'cubic' according
to the built-in table from CIF Core dictionary named 'cif_core.dic'
version 2.4.1 from 2010-06-29.

Automatic conversion script
Id: cif_fix_values 1646 2011-03-28 12:23:43Z adriana 
;
_cod_database_code 4316932

loop_
_symmetry_equiv_pos_as_xyz
'x, y, z'
'-x, -y+1/2, z'
'x, -y, -z+1/2'
'-x+1/2, y, -z'
'z, x, y'
'y, z, x'
'-z, -x+1/2, y'
'-y+1/2, z, -x'
'z, -x, -y+1/2'
'-y, -z+1/2, x'
'-z+1/2, x, -y'
'y, -z, -x+1/2'
'y+1/4, x+1/4, z+1/4'
'-y+3/4, -x+1/4, z+1/4'
'-y+1/4, x+1/4, -z+3/4'
'y+1/4, -x+3/4, -z+1/4'
'x+1/4, z+1/4, y+1/4'
'z+1/4, y+1/4, x+1/4'
'-x+3/4, -z+1/4, y+1/4'
'z+1/4, -y+3/4, -x+1/4'
'-x+1/4, z+1/4, -y+3/4'
'-z+3/4, -y+1/4, x+1/4'
'x+1/4, -z+3/4, -y+1/4'
'-z+1/4, y+1/4, -x+3/4'
'x+1/2, y+1/2, z+1/2'
'-x+1/2, -y+1, z+1/2'
'x+1/2, -y+1/2, -z+1'
'-x+1, y+1/2, -z+1/2'
'z+1/2, x+1/2, y+1/2'
'y+1/2, z+1/2, x+1/2'
'-z+1/2, -x+1, y+1/2'
'-y+1, z+1/2, -x+1/2'
'z+1/2, -x+1/2, -y+1'
'-y+1/2, -z+1, x+1/2'
'-z+1, x+1/2, -y+1/2'
'y+1/2, -z+1/2, -x+1'
'y+3/4, x+3/4, z+3/4'
'-y+5/4, -x+3/4, z+3/4'
'-y+3/4, x+3/4, -z+5/4'
'y+3/4, -x+5/4, -z+3/4'
'x+3/4, z+3/4, y+3/4'
'z+3/4, y+3/4, x+3/4'
'-x+5/4, -z+3/4, y+3/4'
'z+3/4, -y+5/4, -x+3/4'
'-x+3/4, z+3/4, -y+5/4'
'-z+5/4, -y+3/4, x+3/4'
'x+3/4, -z+5/4, -y+3/4'
'-z+3/4, y+3/4, -x+5/4'

loop_
_atom_site_label
_atom_site_type_symbol
_atom_site_fract_x
_atom_site_fract_y
_atom_site_fract_z
_atom_site_U_iso_or_equiv
_atom_site_adp_type
_atom_site_occupancy
_atom_site_symmetry_multiplicity
_atom_site_calc_flag
_atom_site_refinement_flags
_atom_site_disorder_assembly
_atom_site_disorder_group
Ca1 Ca 0.07319(3) 0.07319(3) 0.07319(3) 0.01848(15) Uani 0.75 3 d SP . .
Bi1 Bi 0.07319(3) 0.07319(3) 0.07319(3) 0.01848(15) Uani 0.25 3 d SP . .
P1 P 0.0000 0.7500 0.1250 0.0169(3) Uani 1 4 d S . .
O1 O 0.1244(7) 0.7189(15) 0.0405(4) 0.040(3) Uani 0.75(3) 1 d P A 1
O2 O 0.085(3) 0.656(2) 0.0425(16) 0.045(5) Uani 0.25(3) 1 d P . 2

loop_
_atom_site_aniso_label
_atom_site_aniso_U_11
_atom_site_aniso_U_22
_atom_site_aniso_U_33
_atom_site_aniso_U_23
_atom_site_aniso_U_13
_atom_site_aniso_U_12
Ca1 0.01848(15) 0.01848(15) 0.01848(15) -0.00036(12) -0.00036(12) -0.00036(12)
Bi1 0.01848(15) 0.01848(15) 0.01848(15) -0.00036(12) -0.00036(12) -0.00036(12)
P1 0.0181(5) 0.0181(5) 0.0147(7) 0.000 0.000 0.000
O1 0.023(2) 0.075(7) 0.022(2) 0.001(2) 0.0020(17) 0.017(3)
O2 0.040(9) 0.016(8) 0.079(11) 0.001(6) 0.037(8) 0.010(7)

loop_
_atom_type_symbol
_atom_type_description
_atom_type_scat_dispersion_real
_atom_type_scat_dispersion_imag
_atom_type_scat_source
O O 0.0106 0.0060 'International Tables Vol C Tables 4.2.6.8 and 6.1.1.4'
P P 0.1023 0.0942 'International Tables Vol C Tables 4.2.6.8 and 6.1.1.4'
Ca Ca 0.2262 0.3064 'International Tables Vol C Tables 4.2.6.8 and 6.1.1.4'
Bi Bi -4.1077 10.2566 'International Tables Vol C Tables 4.2.6.8 and 6.1.1.4'

loop_
_geom_angle_atom_site_label_1
_geom_angle_atom_site_label_2
_geom_angle_atom_site_label_3
_geom_angle
_geom_angle_site_symmetry_1
_geom_angle_site_symmetry_3
_geom_angle_publ_flag
O1 Ca1 O1 90.0(6) 21 14 ?
O1 Ca1 O1 90.0(6) 21 20 ?
O1 Ca1 O1 90.0(6) 14 20 ?
O1 Ca1 O2 77.2(7) 21 20 ?
O1 Ca1 O2 77.5(11) 14 20 ?
O1 Ca1 O2 18.0(4) 20 20 ?
O1 Ca1 O2 77.5(11) 21 14 ?
O1 Ca1 O2 18.0(4) 14 14 ?
O1 Ca1 O2 77.2(7) 20 14 ?
O2 Ca1 O2 62.3(12) 20 14 ?
O1 Ca1 O2 18.0(4) 21 21 ?
O1 Ca1 O2 77.2(7) 14 21 ?
O1 Ca1 O2 77.5(11) 20 21 ?
O2 Ca1 O2 62.3(12) 20 21 ?
O2 Ca1 O2 62.3(12) 14 21 ?
O1 Ca1 O1 156.8(4) 21 39_544 ?
O1 Ca1 O1 67.8(3) 14 39_544 ?
O1 Ca1 O1 83.44(15) 20 39_544 ?
O2 Ca1 O1 90.8(4) 20 39_544 ?
O2 Ca1 O1 79.3(8) 14 39_544 ?
O2 Ca1 O1 139.9(7) 21 39_544 ?
O1 Ca1 O1 67.9(3) 21 47_445 ?
O1 Ca1 O1 83.44(15) 14 47_445 ?
O1 Ca1 O1 156.8(4) 20 47_445 ?
O2 Ca1 O1 139.9(7) 20 47_445 ?
O2 Ca1 O1 90.8(4) 14 47_445 ?
O2 Ca1 O1 79.3(8) 21 47_445 ?
O1 Ca1 O1 114.12(12) 39_544 47_445 ?
O1 Ca1 O1 83.44(15) 21 46_454 ?
O1 Ca1 O1 156.8(4) 14 46_454 ?
O1 Ca1 O1 67.8(3) 20 46_454 ?
O2 Ca1 O1 79.3(8) 20 46_454 ?
O2 Ca1 O1 139.9(7) 14 46_454 ?
O2 Ca1 O1 90.8(4) 21 46_454 ?
O1 Ca1 O1 114.12(12) 39_544 46_454 ?
O1 Ca1 O1 114.12(12) 47_445 46_454 ?
O1 Ca1 O2 75.3(5) 21 47_445 ?
O1 Ca1 O2 69.8(3) 14 47_445 ?
O1 Ca1 O2 154.6(6) 20 47_445 ?
O2 Ca1 O2 136.7(9) 20 47_445 ?
O2 Ca1 O2 79.48(19) 14 47_445 ?
O2 Ca1 O2 83.0(8) 21 47_445 ?
O1 Ca1 O2 101.9(3) 39_544 47_445 ?
O1 Ca1 O2 15.0(2) 47_445 47_445 ?
O1 Ca1 O2 129.0(3) 46_454 47_445 ?
O1 Ca1 O2 69.8(3) 21 46_454 ?
O1 Ca1 O2 154.6(6) 14 46_454 ?
O1 Ca1 O2 75.3(5) 20 46_454 ?
O2 Ca1 O2 83.0(8) 20 46_454 ?
O2 Ca1 O2 136.7(10) 14 46_454 ?
O2 Ca1 O2 79.48(19) 21 46_454 ?
O1 Ca1 O2 129.0(3) 39_544 46_454 ?
O1 Ca1 O2 101.9(3) 47_445 46_454 ?
O1 Ca1 O2 15.0(2) 46_454 46_454 ?
O2 Ca1 O2 116.98(17) 47_445 46_454 ?
O1 Ca1 O2 154.6(6) 21 39_544 ?
O1 Ca1 O2 75.3(5) 14 39_544 ?
O1 Ca1 O2 69.8(3) 20 39_544 ?
O2 Ca1 O2 79.48(19) 20 39_544 ?
O2 Ca1 O2 83.0(8) 14 39_544 ?
O2 Ca1 O2 136.7(9) 21 39_544 ?
O1 Ca1 O2 129.0(3) 47_445 39_544 ?
O1 Ca1 O2 101.9(3) 46_454 39_544 ?
O2 Ca1 O2 116.98(17) 47_445 39_544 ?
O2 Ca1 O2 116.98(17) 46_454 39_544 ?
O2 P1 O2 107.4(6) . 16_455 ?
O2 P1 O2 113.8(12) . 2_565 ?
O2 P1 O2 107.4(6) 16_455 2_565 ?
O2 P1 O2 107.4(6) . 39_554 ?
O2 P1 O2 113.8(12) 16_455 39_554 ?
O2 P1 O2 107.4(6) 2_565 39_554 ?
O2 P1 O1 106.3(7) . 2_565 ?
O2 P1 O1 85.0(5) 16_455 2_565 ?
O2 P1 O1 133.5(8) 39_554 2_565 ?
O2 P1 O1 133.5(8) 16_455 . ?
O2 P1 O1 106.3(7) 2_565 . ?
O2 P1 O1 85.0(5) 39_554 . ?
O1 P1 O1 113.2(3) 2_565 . ?
O2 P1 O1 85.0(5) . 16_455 ?
O2 P1 O1 133.5(8) 2_565 16_455 ?
O2 P1 O1 106.3(7) 39_554 16_455 ?
O1 P1 O1 107.62(15) 2_565 16_455 ?
O1 P1 O1 107.62(15) . 16_455 ?
O2 P1 O1 133.5(8) . 39_554 ?
O2 P1 O1 106.3(7) 16_455 39_554 ?
O2 P1 O1 85.0(5) 2_565 39_554 ?
O1 P1 O1 107.62(15) 2_565 39_554 ?
O1 P1 O1 107.62(15) . 39_554 ?
O1 P1 O1 113.2(3) 16_455 39_554 ?
O2 P1 Ca1 113.0(11) 2_565 2 ?
O2 P1 Ca1 139.7(12) 39_554 2 ?
O1 P1 Ca1 86.2(6) 2_565 2 ?
O1 P1 Ca1 84.1(6) . 2 ?
O1 P1 Ca1 155.48(16) 39_554 2 ?
O2 P1 Ca1 113.0(11) . 1_565 ?
O2 P1 Ca1 139.7(12) 16_455 1_565 ?
O1 P1 Ca1 84.1(6) 2_565 1_565 ?
O1 P1 Ca1 86.2(6) . 1_565 ?
O1 P1 Ca1 155.48(16) 16_455 1_565 ?
Ca1 P1 Ca1 162.227(13) 2 1_565 ?
O2 P1 Ca1 113.0(11) 16_455 16 ?
O2 P1 Ca1 139.7(12) 2_565 16 ?
O1 P1 Ca1 155.48(16) 2_565 16 ?
O1 P1 Ca1 86.2(6) 16_455 16 ?
O1 P1 Ca1 84.1(6) 39_554 16 ?
Ca1 P1 Ca1 91.368(2) 2 16 ?
Ca1 P1 Ca1 91.366(2) 1_565 16 ?
O2 P1 Ca1 139.7(12) . 39_454 ?
O2 P1 Ca1 113.0(11) 39_554 39_454 ?
O1 P1 Ca1 155.48(16) . 39_454 ?
O1 P1 Ca1 84.1(6) 16_455 39_454 ?
O1 P1 Ca1 86.2(6) 39_554 39_454 ?
Ca1 P1 Ca1 91.367(2) 2 39_454 ?
Ca1 P1 Ca1 91.368(2) 1_565 39_454 ?
Ca1 P1 Ca1 162.227(13) 16 39_454 ?
P1 O1 Bi1 138.6(3) . 38_454 ?
P1 O1 Ca1 138.6(3) . 38_454 ?
P1 O1 Bi1 112.7(2) . 16 ?
Bi1 O1 Bi1 108.26(17) 38_454 16 ?
Ca1 O1 Bi1 108.26(17) 38_454 16 ?
P1 O1 Ca1 112.7(2) . 16 ?
Bi1 O1 Ca1 108.26(17) 38_454 16 ?
Ca1 O1 Ca1 108.26(17) 38_454 16 ?
P1 O2 Bi1 131.7(10) . 38_454 ?
P1 O2 Ca1 131.7(10) . 38_454 ?
P1 O2 Bi1 100.1(12) . 16 ?
Bi1 O2 Bi1 96.3(9) 38_454 16 ?
Ca1 O2 Bi1 96.3(9) 38_454 16 ?
P1 O2 Ca1 100.1(12) . 16 ?
Bi1 O2 Ca1 96.3(9) 38_454 16 ?
Ca1 O2 Ca1 96.3(9) 38_454 16 ?
P1 O2 Ca1 97.5(13) . 2 ?
Bi1 O2 Ca1 112.8(9) 38_454 2 ?
Ca1 O2 Ca1 112.8(9) 38_454 2 ?
Bi1 O2 Ca1 119.8(5) 16 2 ?
Ca1 O2 Ca1 119.8(5) 16 2 ?

loop_
_geom_bond_atom_site_label_1
_geom_bond_atom_site_label_2
_geom_bond_distance
_geom_bond_site_symmetry_2
_geom_bond_publ_flag
Ca1 O1 2.271(4) 21 ?
Ca1 O1 2.271(4) 14 ?
Ca1 O1 2.271(4) 20 ?
Ca1 O2 2.382(17) 20 ?
Ca1 O2 2.382(17) 14 ?
Ca1 O2 2.382(17) 21 ?
Ca1 O1 2.443(5) 39_544 ?
Ca1 O1 2.443(5) 47_445 ?
Ca1 O1 2.443(5) 46_454 ?
Ca1 O2 2.74(3) 47_445 ?
Ca1 O2 2.74(3) 46_454 ?
Ca1 O2 2.74(3) 39_544 ?
P1 O2 1.508(13) . ?
P1 O2 1.508(13) 16_455 ?
P1 O2 1.508(13) 2_565 ?
P1 O2 1.508(13) 39_554 ?
P1 O1 1.533(5) 2_565 ?
P1 O1 1.533(5) . ?
P1 O1 1.533(5) 16_455 ?
P1 O1 1.533(5) 39_554 ?
P1 Ca1 3.3486(17) 2 ?
P1 Ca1 3.3486(17) 1_565 ?
P1 Ca1 3.3486(17) 16 ?
P1 Ca1 3.3486(17) 39_454 ?
O1 Bi1 2.271(4) 38_454 ?
O1 Ca1 2.271(4) 38_454 ?
O1 Bi1 2.443(5) 16 ?
O1 Ca1 2.443(5) 16 ?
O2 Bi1 2.382(17) 38_454 ?
O2 Ca1 2.382(17) 38_454 ?
O2 Bi1 2.74(3) 16 ?
O2 Ca1 2.74(3) 16 ?
O2 Ca1 2.80(3) 2 ?
